data_4314717
loop_
_publ_author_name
'Sunhong Park'
'So Young Lee'
'Shim Sung Lee'

_publ_contact_author_address
;
Department of Chemistry and Research Institute of Natural Science, 
Gyeongsang National University, Jinju 660-701, South Korea
;
_publ_contact_author_email sslee@gnu.ac.kr
_publ_contact_author_fax +82-55-753-7614
_publ_contact_author_name 'Shim Sung Lee'
_publ_contact_author_phone +82-55-751-6021
_publ_section_title
;
 Discrete Mercury(II) Complexes, One-Dimensional and
 Palladium(II)-Mediated Two-Dimensional Silver(I) Coordination Polymers of
 NS2-Macrocycle: Synthesis and Structural Characterization
;
_journal_name_full 'Inorganic Chemistry'
_journal_page_first 1238
_journal_page_last 1244
_journal_paper_doi 10.1021/ic9021678
_journal_volume 49
_journal_year 2010
_chemical_formula_sum 'C12 H17 Cl2 N Pd S2'
_chemical_formula_weight 416.69
_chemical_name_systematic
; 
 ? 
;
_space_group_IT_number 14
_symmetry_cell_setting monoclinic
_symmetry_space_group_name_Hall '-P 2ybc'
_symmetry_space_group_name_H-M 'P 1 21/c 1'
_atom_sites_solution_hydrogens geom
_atom_sites_solution_primary direct
_atom_sites_solution_secondary difmap
_audit_creation_method SHELXTL
_cell_angle_alpha 90.00
_cell_angle_beta 104.5340(10)
_cell_angle_gamma 90.00
_cell_formula_units_Z 4
_cell_length_a 8.9062(6)
_cell_length_b 12.0658(8)
_cell_length_c 14.4428(9)
_cell_measurement_reflns_used 5312
_cell_measurement_temperature 123(2)
_cell_measurement_theta_max 28.27
_cell_measurement_theta_min 2.23
_cell_volume 1502.36(17)
_computing_cell_refinement 'Bruker SMART'
_computing_data_collection 'Bruker SMART'
_computing_data_reduction 'Bruker SAINT'
_computing_molecular_graphics 'Bruker SHELXTL'
_computing_publication_material 'Bruker SHELXTL'
_computing_structure_refinement 'Bruker SHELXTL'
_computing_structure_solution 'Bruker SHELXTL'
_diffrn_ambient_temperature 123(2)
_diffrn_measured_fraction_theta_full 0.995
_diffrn_measured_fraction_theta_max 0.995
_diffrn_measurement_device_type 'CCD area detector'
_diffrn_measurement_method 'phi and omega scans'
_diffrn_radiation_monochromator graphite
_diffrn_radiation_source 'fine-focus sealed tube'
_diffrn_radiation_type MoK\a
_diffrn_radiation_wavelength 0.71073
_diffrn_reflns_av_R_equivalents 0.0217
_diffrn_reflns_av_sigmaI/netI 0.0277
_diffrn_reflns_limit_h_max 11
_diffrn_reflns_limit_h_min -9
_diffrn_reflns_limit_k_max 14
_diffrn_reflns_limit_k_min -15
_diffrn_reflns_limit_l_max 17
_diffrn_reflns_limit_l_min -18
_diffrn_reflns_number 8876
_diffrn_reflns_theta_full 26.99
_diffrn_reflns_theta_max 26.99
_diffrn_reflns_theta_min 2.23
_exptl_absorpt_coefficient_mu 1.850
_exptl_absorpt_correction_T_max 0.7086
_exptl_absorpt_correction_T_min 0.5249
_exptl_absorpt_correction_type 'empirical SADABS'
_exptl_crystal_colour orange
_exptl_crystal_density_diffrn 1.842
_exptl_crystal_density_method 'not measured'
_exptl_crystal_description block
_exptl_crystal_F_000 832
_exptl_crystal_size_max 0.40
_exptl_crystal_size_mid 0.35
_exptl_crystal_size_min 0.20
_refine_diff_density_max 0.797
_refine_diff_density_min -1.204
_refine_diff_density_rms 0.122
_refine_ls_extinction_method none
_refine_ls_goodness_of_fit_ref 1.291
_refine_ls_hydrogen_treatment constr
_refine_ls_matrix_type full
_refine_ls_number_parameters 163
_refine_ls_number_reflns 3262
_refine_ls_number_restraints 0
_refine_ls_restrained_S_all 1.291
_refine_ls_R_factor_all 0.0518
_refine_ls_R_factor_gt 0.0434
_refine_ls_shift/su_max 0.000
_refine_ls_shift/su_mean 0.000
_refine_ls_structure_factor_coef Fsqd
_refine_ls_weighting_details 'calc w=1/[\s^2^(Fo^2^)+(0.0129P)^2^+4.8823P] where P=(Fo^2^+2Fc^2^)/3'
_refine_ls_weighting_scheme calc
_refine_ls_wR_factor_gt 0.0758
_refine_ls_wR_factor_ref 0.0779
_reflns_number_gt 2880
_reflns_number_total 3262
_reflns_threshold_expression >2sigma(I)
_cod_data_source_file ic9021678_si_001_5.cif
_cod_data_source_block Complex5
_cod_depositor_comments
;
The following automatic conversions were performed:

'_symmetry_cell_setting' value 'Monoclinic' changed to 'monoclinic'
according to the built-in table from CIF Core dictionary named
'cif_core.dic' version 2.4.1 from 2010-06-29.

Automatic conversion script
Id: cif_fix_values 1646 2011-03-28 12:23:43Z adriana 
;
_cod_database_code 4314717

loop_
_symmetry_equiv_pos_as_xyz
'x, y, z'
'-x, y+1/2, -z+1/2'
'-x, -y, -z'
'x, -y-1/2, z-1/2'

loop_
_atom_site_label
_atom_site_type_symbol
_atom_site_fract_x
_atom_site_fract_y
_atom_site_fract_z
_atom_site_U_iso_or_equiv
_atom_site_adp_type
_atom_site_occupancy
_atom_site_symmetry_multiplicity
_atom_site_calc_flag
_atom_site_refinement_flags
_atom_site_disorder_assembly
_atom_site_disorder_group
Pd1 Pd 0.39504(4) 0.18922(3) 0.23428(2) 0.01757(9) Uani 1 1 d . . .
S2 S 0.40173(12) 0.28187(9) 0.09905(8) 0.0222(2) Uani 1 1 d . . .
Cl1 Cl 0.41587(13) 0.08209(9) 0.36997(7) 0.0268(2) Uani 1 1 d . . .
Cl2 Cl 0.50970(14) 0.33914(9) 0.32256(8) 0.0303(3) Uani 1 1 d . . .
S1 S -0.14516(14) 0.07186(11) 0.20131(9) 0.0330(3) Uani 1 1 d . . .
N1 N 0.2911(4) 0.0612(3) 0.1485(2) 0.0224(8) Uani 1 1 d . . .
H1 H 0.3334 -0.0052 0.1798 0.027 Uiso 1 1 calc R . .
C6 C 0.3409(6) 0.0658(4) 0.0571(3) 0.0276(10) Uani 1 1 d . . .
H6A H 0.2849 0.0084 0.0126 0.033 Uiso 1 1 calc R . .
H6B H 0.4534 0.0499 0.0702 0.033 Uiso 1 1 calc R . .
C1 C 0.0435(5) 0.3220(3) 0.1410(3) 0.0202(8) Uani 1 1 d . . .
H1A H 0.1092 0.3235 0.2039 0.024 Uiso 1 1 calc R . .
C7 C 0.3079(5) 0.1791(4) 0.0109(3) 0.0260(9) Uani 1 1 d . . .
H7A H 0.1947 0.1925 -0.0089 0.031 Uiso 1 1 calc R . .
H7B H 0.3495 0.1835 -0.0465 0.031 Uiso 1 1 calc R . .
C4 C 0.0639(5) 0.0556(4) 0.2220(3) 0.0269(10) Uani 1 1 d . . .
H4A H 0.1159 0.1183 0.2616 0.032 Uiso 1 1 calc R . .
H4B H 0.0959 -0.0134 0.2587 0.032 Uiso 1 1 calc R . .
C8 C 0.2647(5) 0.3979(3) 0.0816(3) 0.0222(9) Uani 1 1 d . . .
H8A H 0.2919 0.4466 0.1385 0.027 Uiso 1 1 calc R . .
H8B H 0.2756 0.4419 0.0258 0.027 Uiso 1 1 calc R . .
C9 C 0.0985(5) 0.3621(3) 0.0657(3) 0.0192(8) Uani 1 1 d . . .
C3 C -0.1579(5) 0.2228(4) 0.2052(3) 0.0308(11) Uani 1 1 d . . .
H3A H -0.2666 0.2440 0.2015 0.037 Uiso 1 1 calc R . .
H3B H -0.0933 0.2493 0.2674 0.037 Uiso 1 1 calc R . .
C5 C 0.1187(5) 0.0511(4) 0.1303(3) 0.0267(10) Uani 1 1 d . . .
H5A H 0.0851 -0.0198 0.0971 0.032 Uiso 1 1 calc R . .
H5B H 0.0691 0.1120 0.0874 0.032 Uiso 1 1 calc R . .
C12 C -0.2042(5) 0.2838(4) 0.0337(3) 0.0271(10) Uani 1 1 d . . .
H12A H -0.3071 0.2562 0.0223 0.032 Uiso 1 1 calc R . .
C2 C -0.1062(5) 0.2794(4) 0.1261(3) 0.0239(9) Uani 1 1 d . . .
C10 C -0.0004(5) 0.3650(4) -0.0256(3) 0.0244(9) Uani 1 1 d . . .
H10A H 0.0359 0.3925 -0.0776 0.029 Uiso 1 1 calc R . .
C11 C -0.1524(5) 0.3278(4) -0.0409(3) 0.0284(10) Uani 1 1 d . . .
H11A H -0.2208 0.3326 -0.1029 0.034 Uiso 1 1 calc R . .

loop_
_atom_site_aniso_label
_atom_site_aniso_U_11
_atom_site_aniso_U_22
_atom_site_aniso_U_33
_atom_site_aniso_U_23
_atom_site_aniso_U_13
_atom_site_aniso_U_12
Pd1 0.01531(15) 0.02008(16) 0.01778(15) 0.00080(13) 0.00503(11) 0.00240(13)
S2 0.0166(5) 0.0278(6) 0.0238(5) 0.0041(4) 0.0082(4) 0.0023(4)
Cl1 0.0298(6) 0.0294(6) 0.0204(5) 0.0045(4) 0.0050(4) 0.0042(5)
Cl2 0.0338(6) 0.0297(6) 0.0273(6) -0.0022(4) 0.0077(5) -0.0124(5)
S1 0.0252(6) 0.0423(7) 0.0311(6) 0.0031(5) 0.0063(5) -0.0147(5)
N1 0.0263(19) 0.0192(18) 0.0214(18) 0.0001(15) 0.0057(15) 0.0043(15)
C6 0.034(3) 0.030(2) 0.020(2) -0.0044(19) 0.0091(19) 0.009(2)
C1 0.018(2) 0.021(2) 0.021(2) -0.0014(17) 0.0025(16) 0.0065(17)
C7 0.030(2) 0.029(2) 0.022(2) -0.0015(19) 0.0126(18) 0.006(2)
C4 0.027(2) 0.026(2) 0.028(2) 0.0004(19) 0.0086(19) -0.0046(19)
C8 0.020(2) 0.019(2) 0.027(2) 0.0024(18) 0.0060(18) 0.0007(17)
C9 0.021(2) 0.015(2) 0.024(2) 0.0002(17) 0.0083(17) 0.0050(16)
C3 0.021(2) 0.047(3) 0.026(2) 0.001(2) 0.0102(19) -0.002(2)
C5 0.027(2) 0.023(2) 0.029(2) -0.0033(19) 0.0043(19) -0.0047(18)
C12 0.016(2) 0.035(3) 0.029(2) 0.001(2) 0.0043(18) 0.0046(18)
C2 0.019(2) 0.029(2) 0.026(2) 0.0006(18) 0.0094(18) 0.0060(17)
C10 0.027(2) 0.023(2) 0.025(2) 0.0041(18) 0.0096(19) 0.0045(18)
C11 0.025(2) 0.035(3) 0.022(2) 0.0026(19) 0.0009(18) 0.008(2)

loop_
_atom_type_symbol
_atom_type_description
_atom_type_scat_dispersion_real
_atom_type_scat_dispersion_imag
_atom_type_scat_source
C C 0.0033 0.0016 'International Tables Vol C Tables 4.2.6.8 and 6.1.1.4'
H H 0.0000 0.0000 'International Tables Vol C Tables 4.2.6.8 and 6.1.1.4'
N N 0.0061 0.0033 'International Tables Vol C Tables 4.2.6.8 and 6.1.1.4'
S S 0.1246 0.1234 'International Tables Vol C Tables 4.2.6.8 and 6.1.1.4'
Cl Cl 0.1484 0.1585 'International Tables Vol C Tables 4.2.6.8 and 6.1.1.4'
Pd Pd -0.9988 1.0072 'International Tables Vol C Tables 4.2.6.8 and 6.1.1.4'

loop_
_geom_angle_atom_site_label_1
_geom_angle_atom_site_label_2
_geom_angle_atom_site_label_3
_geom_angle
_geom_angle_site_symmetry_1
_geom_angle_site_symmetry_3
_geom_angle_publ_flag
N1 Pd1 S2 87.50(10) . . ?
N1 Pd1 Cl2 176.63(10) . . ?
S2 Pd1 Cl2 89.18(4) . . ?
N1 Pd1 Cl1 91.09(10) . . ?
S2 Pd1 Cl1 172.61(4) . . ?
Cl2 Pd1 Cl1 92.28(4) . . ?
C7 S2 C8 104.5(2) . . ?
C7 S2 Pd1 99.20(15) . . ?
C8 S2 Pd1 109.58(14) . . ?
C4 S1 C3 99.9(2) . . ?
C6 N1 C5 111.5(3) . . ?
C6 N1 Pd1 108.4(3) . . ?
C5 N1 Pd1 117.1(3) . . ?
N1 C6 C7 110.7(3) . . ?
C9 C1 C2 121.3(4) . . ?
C6 C7 S2 107.5(3) . . ?
C5 C4 S1 113.5(3) . . ?
C9 C8 S2 113.5(3) . . ?
C1 C9 C10 119.2(4) . . ?
C1 C9 C8 120.6(4) . . ?
C10 C9 C8 120.2(4) . . ?
C2 C3 S1 113.4(3) . . ?
N1 C5 C4 112.5(4) . . ?
C11 C12 C2 120.5(4) . . ?
C1 C2 C12 118.5(4) . . ?
C1 C2 C3 121.0(4) . . ?
C12 C2 C3 120.4(4) . . ?
C9 C10 C11 120.2(4) . . ?
C12 C11 C10 120.1(4) . . ?

loop_
_geom_bond_atom_site_label_1
_geom_bond_atom_site_label_2
_geom_bond_distance
_geom_bond_site_symmetry_2
_geom_bond_publ_flag
Pd1 N1 2.051(4) . ?
Pd1 S2 2.2641(11) . ?
Pd1 Cl2 2.2994(11) . ?
Pd1 Cl1 2.3158(11) . ?
S2 C7 1.823(5) . ?
S2 C8 1.833(4) . ?
S1 C4 1.821(5) . ?
S1 C3 1.826(5) . ?
N1 C6 1.496(5) . ?
N1 C5 1.496(6) . ?
C6 C7 1.517(6) . ?
C1 C9 1.387(6) . ?
C1 C2 1.394(6) . ?
C4 C5 1.524(6) . ?
C8 C9 1.503(6) . ?
C9 C10 1.390(6) . ?
C3 C2 1.500(6) . ?
C12 C11 1.380(6) . ?
C12 C2 1.400(6) . ?
C10 C11 1.390(6) . ?
